data_4002972
loop_
_publ_author_name
'Wiscons, Ren A.'
'Coropceanu, Veaceslav'
'Matzger, Adam J.'

_publ_section_title
;
 Quaternary Charge-Transfer Solid Solutions: Electronic Tunability through
 Stoichiometry
;
_journal_issue 17
_journal_name_full 'Chemistry of Materials'
_journal_page_first 6598
_journal_paper_doi 10.1021/acs.chemmater.9b00502
_journal_volume 31
_journal_year 2019
_chemical_formula_moiety 'C14 H14 Se'
_chemical_formula_sum 'C14 H14 Se'
_chemical_formula_weight 261.21
_chemical_name_systematic 'di(ortho-methylphenyl) selane'
_space_group_crystal_system orthorhombic
_space_group_IT_number 19
_space_group_name_Hall 'P 2ac 2ab'
_space_group_name_H-M_alt 'P 21 21 21'
_symmetry_space_group_name_Hall 'P 2ac 2ab'
_symmetry_space_group_name_H-M 'P 21 21 21'
_atom_sites_solution_hydrogens geom
_atom_sites_solution_primary dual
_audit_creation_date 2018-03-07
_audit_creation_method
;
Olex2 1.2-ac3
(compiled 2017.01.05 svn.r3372 for Rigaku Oxford Diffraction, GUI svn.r5289)
;
_cell_angle_alpha 90
_cell_angle_beta 90
_cell_angle_gamma 90
_cell_formula_units_Z 4
_cell_length_a 7.13182(14)
_cell_length_b 7.33176(14)
_cell_length_c 22.8392(4)
_cell_measurement_reflns_used 9157
_cell_measurement_temperature 99.9(5)
_cell_measurement_theta_max 77.1050
_cell_measurement_theta_min 1.9350
_cell_volume 1194.23(4)
_computing_cell_refinement 'CrysAlisPro 1.171.39.32e (Rigaku OD, 2017)'
_computing_data_collection 'CrysAlisPro 1.171.39.32e (Rigaku OD, 2017)'
_computing_data_reduction 'CrysAlisPro 1.171.39.32e (Rigaku OD, 2017)'
_computing_molecular_graphics 'Olex2 (Dolomanov et al., 2009)'
_computing_publication_material 'Olex2 (Dolomanov et al., 2009)'
_computing_structure_refinement 'ShelXL (Sheldrick, 2015)'
_computing_structure_solution 'ShelXT (Sheldrick, 2015)'
_diffrn_ambient_environment N~2~
_diffrn_ambient_temperature 99.9(5)
_diffrn_detector 'CCD plate'
_diffrn_detector_type HyPix
_diffrn_measured_fraction_theta_full 1.000
_diffrn_measured_fraction_theta_max 1.000
_diffrn_measurement_details
;
List of Runs (angles in degrees, time in seconds):

  # Type    Start    End  Width  t~exp~   \w     \q     \k     \f   Frames
--------------------------------------------------------------------------
  1  \w     98.00 178.00   0.50    0.80    --  105.75  13.00-157.00  160
  2  \w     71.00 122.00   0.50    0.29    --   50.49 124.00 -86.00  102
  3  \w     71.00 122.00   0.50    0.29    --   50.49 125.00-120.00  102
  4  \w     43.00 122.00   0.50    0.29    --   50.49  37.00-180.00  158
  5  \w   -144.00 -30.00   0.50    0.80    --  -84.50 165.00 156.00  228
  6  \w     34.00 110.00   0.50    0.80    --  105.75 -99.00 -30.00  152
  7  \w    -21.00  58.00   0.50    0.29    --   50.49 -37.00 -90.00  158
  8  \w    -22.00  58.00   0.50    0.29    --   50.49 -19.00-180.00  160
  9  \w     32.00  76.00   0.50    0.80    --  105.75 -19.00-120.00   88
 10  \w     33.00  69.00   0.50    0.80    --  105.75 -37.00-180.00   72
 11  \w     32.00  76.00   0.50    0.80    --  105.75 -19.00 -60.00   88
 12  \w     32.00  76.00   0.50    0.80    --  105.75 -19.00 -30.00   88
 13  \w     33.00  69.00   0.50    0.80    --  105.75 -37.00 -60.00   72
 14  \w     33.00  69.00   0.50    0.80    --  105.75 -37.00-150.00   72
 15  \w     32.00  76.00   0.50    0.80    --  105.75 -19.00-150.00   88
 16  \w     34.00 127.00   0.50    0.80    --  105.75 -77.00-180.00  186
 17  \w   -121.00 -30.00   0.50    0.29    --  -50.49 -77.00   0.00  182
 18  \w   -156.00 -71.00   0.50    0.80    --  -84.50-124.00-165.00  170
 19  \w   -156.00 -76.00   0.50    0.80    --  -84.50-116.00 -79.00  160
;
_diffrn_measurement_device 'four-circle diffractometer'
_diffrn_measurement_device_type 'XtaLAB Synergy, Single source at home/near, HyPix'
_diffrn_measurement_method '\w scans'
_diffrn_orient_matrix_type 'CrysAlisPro convention (1999,Acta A55,543-557)'
_diffrn_orient_matrix_UB_11 0.0173987000
_diffrn_orient_matrix_UB_12 0.1692262000
_diffrn_orient_matrix_UB_13 0.0396039000
_diffrn_orient_matrix_UB_21 -0.0343914000
_diffrn_orient_matrix_UB_22 -0.1200106000
_diffrn_orient_matrix_UB_23 0.0543092000
_diffrn_orient_matrix_UB_31 0.2125864000
_diffrn_orient_matrix_UB_32 -0.0332181000
_diffrn_orient_matrix_UB_33 0.0055683000
_diffrn_radiation_monochromator mirror
_diffrn_radiation_probe x-ray
_diffrn_radiation_type CuK\a
_diffrn_radiation_wavelength 1.54184
_diffrn_reflns_av_R_equivalents 0.0466
_diffrn_reflns_av_unetI/netI 0.0243
_diffrn_reflns_Laue_measured_fraction_full 1.000
_diffrn_reflns_Laue_measured_fraction_max 1.000
_diffrn_reflns_limit_h_max 8
_diffrn_reflns_limit_h_min -6
_diffrn_reflns_limit_k_max 8
_diffrn_reflns_limit_k_min -7
_diffrn_reflns_limit_l_max 27
_diffrn_reflns_limit_l_min -27
_diffrn_reflns_number 10891
_diffrn_reflns_point_group_measured_fraction_full 1.000
_diffrn_reflns_point_group_measured_fraction_max 1.000
_diffrn_reflns_theta_full 66.600
_diffrn_reflns_theta_max 66.600
_diffrn_reflns_theta_min 3.871
_diffrn_source 'micro-focus sealed X-ray tube'
_diffrn_source_type 'PhotonJet (Cu) X-ray Source'
_exptl_absorpt_coefficient_mu 3.942
_exptl_absorpt_correction_T_max 1.00000
_exptl_absorpt_correction_T_min 0.56841
_exptl_absorpt_correction_type multi-scan
_exptl_absorpt_process_details
;
CrysAlisPro 1.171.39.32e (Rigaku Oxford Diffraction, 2017)
Empirical absorption correction using spherical harmonics,
 implemented in SCALE3 ABSPACK scaling algorithm.
;
_exptl_crystal_colour 'clear colourless'
_exptl_crystal_colour_lustre clear
_exptl_crystal_colour_primary colourless
_exptl_crystal_density_diffrn 1.453
_exptl_crystal_description plate
_exptl_crystal_F_000 528
_exptl_crystal_recrystallization_method sublimation
_exptl_crystal_size_max 0.472
_exptl_crystal_size_mid 0.234
_exptl_crystal_size_min 0.031
_refine_diff_density_max 0.691
_refine_diff_density_min -0.303
_refine_diff_density_rms 0.074
_refine_ls_abs_structure_details
;
 Flack x determined using 833 quotients [(I+)-(I-)]/[(I+)+(I-)]
 (Parsons, Flack and Wagner, Acta Cryst. B69 (2013) 249-259).
;
_refine_ls_abs_structure_Flack -0.015(14)
_refine_ls_extinction_method none
_refine_ls_goodness_of_fit_ref 1.061
_refine_ls_hydrogen_treatment constr
_refine_ls_matrix_type full
_refine_ls_number_parameters 147
_refine_ls_number_reflns 2117
_refine_ls_number_restraints 0
_refine_ls_restrained_S_all 1.061
_refine_ls_R_factor_all 0.0357
_refine_ls_R_factor_gt 0.0354
_refine_ls_shift/su_max 0.000
_refine_ls_shift/su_mean 0.000
_refine_ls_structure_factor_coef Fsqd
_refine_ls_weighting_details 'w=1/[\s^2^(Fo^2^)+(0.0546P)^2^+1.0770P] where P=(Fo^2^+2Fc^2^)/3'
_refine_ls_weighting_scheme calc
_refine_ls_wR_factor_gt 0.0926
_refine_ls_wR_factor_ref 0.0928
_reflns_Friedel_coverage 0.679
_reflns_Friedel_fraction_full 1.000
_reflns_Friedel_fraction_max 1.000
_reflns_number_gt 2084
_reflns_number_total 2117
_reflns_threshold_expression 'I > 2\s(I)'
_cod_data_source_file cm9b00502_si_002.cif
_cod_data_source_block exp_198
_cod_original_cell_volume 1194.24(4)
_cod_database_code 4002972
_shelx_shelxl_version_number 2017/1
_chemical_oxdiff_formula 'C56 H56 Se4 '
_shelx_space_group_comment
;
The symmetry employed for this shelxl refinement is uniquely defined
by the following loop, which should always be used as a source of
symmetry information in preference to the above space-group names.
They are only intended as comments.
;
_diffrn_oxdiff_ac3_digest_frames
;
01f4b7d0307764b7c63229ff9d1c621b4c024868546
;
_reflns_odcompleteness_completeness 100.00
_reflns_odcompleteness_iscentric 1
_reflns_odcompleteness_theta 66.97
_olex2_refinement_description
;
1. Fixed Uiso
 At 1.2 times of:
  All C(H) groups
 At 1.5 times of:
  All C(H,H,H) groups
2. Others
 Fixed Sof: Se1(0.75) Se2(0.25)
3.a Aromatic/amide H refined with riding coordinates:
 C6(H6), C5(H5), C4(H4), C3(H3), C11(H11), C13(H13), C10(H10), C12(H12)
3.b Idealised Me refined as rotating group:
 C7(H7A,H7B,H7C), C14(H14A,H14B,H14C)
;
_olex2_exptl_crystal_mounting_method 'Nylon loop'
_olex2_submission_special_instructions 'No special instructions were received'
_oxdiff_exptl_absorpt_empirical_details
;
Empirical correction (ABSPACK) includes:
- Absorption correction using spherical harmonics
- Frame scaling
;
_oxdiff_exptl_absorpt_empirical_full_max 1.703
_oxdiff_exptl_absorpt_empirical_full_min 0.636

loop_
_space_group_symop_operation_xyz
'x, y, z'
'-x+1/2, -y, z+1/2'
'-x, y+1/2, -z+1/2'
'x+1/2, -y+1/2, -z'

loop_
_atom_site_label
_atom_site_type_symbol
_atom_site_fract_x
_atom_site_fract_y
_atom_site_fract_z
_atom_site_U_iso_or_equiv
_atom_site_adp_type
_atom_site_occupancy
_atom_site_site_symmetry_order
_atom_site_calc_flag
_atom_site_refinement_flags_posn
_atom_site_refinement_flags_occupancy
_atom_site_disorder_assembly
_atom_site_disorder_group
Se1 Se 0.3456(2) 0.4173(3) 0.66825(9) 0.0358(3) Uani 0.75 1 d . P A 1
C1 C 0.4225(6) 0.4428(6) 0.58770(18) 0.0303(9) Uani 1 1 d . . . .
C6 C 0.3906(6) 0.6018(6) 0.55579(18) 0.0300(9) Uani 1 1 d . . . .
H6 H 0.325094 0.698213 0.572615 0.036 Uiso 1 1 calc R . . .
C5 C 0.4561(7) 0.6157(7) 0.4994(2) 0.0375(11) Uani 1 1 d . . . .
H5 H 0.435061 0.721328 0.477835 0.045 Uiso 1 1 calc R . . .
C2 C 0.5217(6) 0.2964(6) 0.5636(2) 0.0334(10) Uani 1 1 d . . . .
C4 C 0.5551(7) 0.4692(9) 0.4746(2) 0.0471(14) Uani 1 1 d . . . .
H4 H 0.598412 0.476266 0.436313 0.056 Uiso 1 1 calc R . . .
C3 C 0.5872(7) 0.3162(8) 0.5073(2) 0.0417(12) Uani 1 1 d . . . .
H3 H 0.656047 0.221626 0.490726 0.050 Uiso 1 1 calc R . . .
C9 C 0.0216(8) 0.6504(7) 0.6568(2) 0.0422(12) Uani 1 1 d . . . .
C11 C 0.0206(11) 0.9527(8) 0.7004(2) 0.0567(16) Uani 1 1 d . . . .
H11 H -0.042001 1.061194 0.708351 0.068 Uiso 1 1 calc R . . .
C8 C 0.2012(7) 0.6367(6) 0.6769(2) 0.0382(11) Uani 1 1 d . . . .
C7 C 0.5551(8) 0.1234(7) 0.5983(3) 0.0494(13) Uani 1 1 d . . . .
H7A H 0.629293 0.150930 0.632214 0.074 Uiso 1 1 calc GR . . .
H7B H 0.620263 0.036595 0.574281 0.074 Uiso 1 1 calc GR . . .
H7C H 0.436949 0.073140 0.610296 0.074 Uiso 1 1 calc GR . . .
C13 C 0.2934(10) 0.7772(7) 0.7084(2) 0.0505(15) Uani 1 1 d . . . .
H13 H 0.416460 0.762791 0.721082 0.061 Uiso 1 1 calc R . . .
C10 C -0.0752(9) 0.8174(9) 0.6690(3) 0.0562(15) Uani 1 1 d . . . .
H10 H -0.197735 0.835553 0.656347 0.067 Uiso 1 1 calc R . . .
C12 C 0.1963(10) 0.9348(8) 0.7197(3) 0.0592(16) Uani 1 1 d . . . .
H12 H 0.252607 1.028701 0.740746 0.071 Uiso 1 1 calc R . . .
C14 C -0.0762(9) 0.5077(10) 0.6243(3) 0.0586(16) Uani 1 1 d . . . .
H14A H -0.008948 0.481506 0.588886 0.088 Uiso 1 1 calc GR . . .
H14B H -0.200487 0.548374 0.614835 0.088 Uiso 1 1 calc GR . . .
H14C H -0.083405 0.399492 0.647858 0.088 Uiso 1 1 calc GR . . .
Se2 Se 0.2885(9) 0.3970(9) 0.6597(3) 0.0612(18) Uani 0.25 1 d . P A 2

loop_
_atom_site_aniso_label
_atom_site_aniso_U_11
_atom_site_aniso_U_22
_atom_site_aniso_U_33
_atom_site_aniso_U_23
_atom_site_aniso_U_13
_atom_site_aniso_U_12
Se1 0.0393(5) 0.0404(7) 0.0276(5) 0.0061(4) -0.0002(4) 0.0155(4)
C1 0.0286(18) 0.034(2) 0.028(2) -0.0041(18) -0.0003(16) 0.0001(18)
C6 0.031(2) 0.029(2) 0.030(2) -0.0012(19) 0.0017(16) -0.0005(18)
C5 0.038(2) 0.041(3) 0.033(2) 0.006(2) -0.0004(19) -0.010(2)
C2 0.024(2) 0.034(2) 0.042(2) -0.009(2) -0.0027(19) 0.0018(18)
C4 0.038(2) 0.069(4) 0.035(3) -0.010(2) 0.009(2) -0.004(3)
C3 0.031(2) 0.046(3) 0.048(3) -0.014(3) 0.008(2) 0.003(2)
C9 0.060(3) 0.038(2) 0.028(2) 0.0041(19) 0.010(2) 0.000(2)
C11 0.097(5) 0.040(3) 0.033(3) -0.002(2) 0.021(3) 0.010(3)
C8 0.048(3) 0.037(2) 0.030(2) 0.0043(18) 0.008(2) 0.007(2)
C7 0.044(3) 0.035(3) 0.069(4) -0.004(2) -0.002(3) 0.010(2)
C13 0.081(4) 0.040(3) 0.031(2) -0.003(2) 0.013(2) -0.008(3)
C10 0.058(3) 0.065(4) 0.046(3) 0.024(3) 0.010(3) 0.022(3)
C12 0.091(5) 0.043(3) 0.044(3) -0.004(3) 0.010(3) -0.015(3)
C14 0.046(3) 0.075(4) 0.054(3) 0.013(3) -0.009(3) -0.008(3)
Se2 0.116(5) 0.0258(18) 0.042(3) 0.0137(17) 0.022(3) 0.025(3)

loop_
_atom_type_symbol
_atom_type_description
_atom_type_scat_dispersion_real
_atom_type_scat_dispersion_imag
_atom_type_scat_source
C C 0.0181 0.0091 'International Tables Vol C Tables 4.2.6.8 and 6.1.1.4'
H H 0.0000 0.0000 'International Tables Vol C Tables 4.2.6.8 and 6.1.1.4'
Se Se -0.7943 1.1372 'International Tables Vol C Tables 4.2.6.8 and 6.1.1.4'

loop_
_exptl_crystal_face_index_h
_exptl_crystal_face_index_k
_exptl_crystal_face_index_l
_exptl_crystal_face_perp_dist
3 -2 10 0.0774
-4 0 5 0.0838
0 2 -14 0.0473
4 -2 1 0.0962
-5 0 -1 0.0756
0 5 1 0.1387
0 0 -15 0.0072
0 0 15 0.0242
2 -4 2 0.1999

loop_
_geom_angle_atom_site_label_1
_geom_angle_atom_site_label_2
_geom_angle_atom_site_label_3
_geom_angle
C8 Se1 C1 99.7(2)
C6 C1 Se1 122.3(3)
C6 C1 C2 121.3(4)
C6 C1 Se2 120.7(4)
C2 C1 Se1 116.4(4)
C2 C1 Se2 116.8(4)
C1 C6 H6 120.1
C5 C6 C1 119.8(4)
C5 C6 H6 120.1
C6 C5 H5 120.3
C6 C5 C4 119.5(5)
C4 C5 H5 120.3
C1 C2 C7 121.1(4)
C3 C2 C1 117.3(4)
C3 C2 C7 121.6(5)
C5 C4 H4 120.2
C3 C4 C5 119.5(5)
C3 C4 H4 120.2
C2 C3 H3 118.7
C4 C3 C2 122.7(5)
C4 C3 H3 118.7
C8 C9 C10 116.8(5)
C8 C9 C14 124.5(5)
C10 C9 C14 118.7(6)
C10 C11 H11 118.1
C12 C11 H11 118.1
C12 C11 C10 123.9(6)
C9 C8 Se1 122.1(4)
C9 C8 C13 123.5(5)
C9 C8 Se2 107.8(4)
C13 C8 Se1 114.3(4)
C13 C8 Se2 128.6(5)
C2 C7 H7A 109.5
C2 C7 H7B 109.5
C2 C7 H7C 109.5
H7A C7 H7B 109.5
H7A C7 H7C 109.5
H7B C7 H7C 109.5
C8 C13 H13 120.9
C12 C13 C8 118.3(6)
C12 C13 H13 120.9
C9 C10 H10 121.0
C11 C10 C9 118.0(6)
C11 C10 H10 121.0
C11 C12 C13 119.6(6)
C11 C12 H12 120.2
C13 C12 H12 120.2
C9 C14 H14A 109.5
C9 C14 H14B 109.5
C9 C14 H14C 109.5
H14A C14 H14B 109.5
H14A C14 H14C 109.5
H14B C14 H14C 109.5
C8 Se2 C1 100.2(3)

loop_
_geom_bond_atom_site_label_1
_geom_bond_atom_site_label_2
_geom_bond_distance
Se1 C1 1.929(5)
Se1 C8 1.920(5)
C1 C6 1.393(6)
C1 C2 1.399(6)
C1 Se2 1.931(8)
C6 H6 0.9300
C6 C5 1.373(6)
C5 H5 0.9300
C5 C4 1.405(8)
C2 C3 1.377(7)
C2 C7 1.513(7)
C4 H4 0.9300
C4 C3 1.365(8)
C3 H3 0.9300
C9 C8 1.364(8)
C9 C10 1.432(8)
C9 C14 1.460(9)
C11 H11 0.9300
C11 C10 1.403(10)
C11 C12 1.335(10)
C8 C13 1.419(8)
C8 Se2 1.905(8)
C7 H7A 0.9600
C7 H7B 0.9600
C7 H7C 0.9600
C13 H13 0.9300
C13 C12 1.372(9)
C10 H10 0.9300
C12 H12 0.9300
C14 H14A 0.9600
C14 H14B 0.9600
C14 H14C 0.9600

loop_
_exptl_oxdiff_crystal_face_indexfrac_h
_exptl_oxdiff_crystal_face_indexfrac_k
_exptl_oxdiff_crystal_face_indexfrac_l
_exptl_oxdiff_crystal_face_x
_exptl_oxdiff_crystal_face_y
_exptl_oxdiff_crystal_face_z
2.9246 -1.7397 10.1313 0.1577 0.6584 0.7359
-4.4094 -0.0344 4.5111 0.0961 0.4008 -0.9111
-0.2326 1.8603 -13.6265 -0.2289 -0.9553 -0.1871
4.0536 -2.2857 0.7447 -0.2868 0.1754 0.9418
-4.6052 -0.1386 -1.4177 -0.1597 0.0980 -0.9823
0.0651 4.7480 1.0118 0.8447 -0.5171 -0.1382
-0.0013 0.0026 -14.9986 -0.5936 -0.8148 -0.0839
0.0013 -0.0026 14.9986 0.5936 0.8148 0.0839
1.9981 -4.0021 1.9960 -0.5634 0.5200 0.5688
